data_2007860
loop_
_publ_author_name
'Song, Byungho '
'Swenson, Dale C. '
'Goff, Harold M.'

_publ_section_title
;
 Chloro[5,10,15,20-tetrakis(pentafluorophenyl)porphinato]iron(III)
 0.57-Toluene Solvate
;
_journal_issue 11
_journal_name_full 'Acta Crystallographica Section C'
_journal_page_first IUC9800058
_journal_paper_doi 10.1107/S0108270198099259
_journal_volume 54
_journal_year 1998
_chemical_formula_moiety '[Fe  Cl (C44 H8 F20 N4)], 0.57C7 H8'
_chemical_formula_sum 'C47.98 H12.54 Cl F20 Fe N4'
_chemical_formula_weight 1116.2
_chemical_name_systematic
;
 ?
;
_space_group_IT_number 14
_symmetry_cell_setting monoclinic
_symmetry_space_group_name_Hall '-P 2yn'
_symmetry_space_group_name_H-M 'P 1 21/n 1'
_cell_angle_alpha 90.00
_cell_angle_beta 93.14(2)
_cell_angle_gamma 90.00
_cell_formula_units_Z 4
_cell_length_a 14.649(3)
_cell_length_b 12.893(3)
_cell_length_c 26.218(5)
_cell_measurement_reflns_used 25
_cell_measurement_temperature 291(2)
_cell_measurement_theta_max 14.0
_cell_measurement_theta_min 9.0
_cell_volume 4944.3(18)
_computing_cell_refinement 'CAD-4 Operations Manual'
_computing_data_collection 'CAD-4 Operations Manual (Enraf-Nonius, 1977)'
_computing_data_reduction 'MoLEN (Fair, 1990)'
_computing_structure_refinement 'SHELXTL (Sheldrick, 1995)'
_computing_structure_solution 'MULTAN80 (Main et al., 1980)'
_diffrn_ambient_temperature 291(2)
_diffrn_measured_fraction_theta_full 0.951
_diffrn_measured_fraction_theta_max 0.951
_diffrn_measurement_device_type 'Enraf-Nonius CAD4'
_diffrn_measurement_method \q-2\q
_diffrn_radiation_monochromator graphite
_diffrn_radiation_source 'fine-focus sealed tube'
_diffrn_radiation_type MoK\a
_diffrn_radiation_wavelength 0.71070
_diffrn_reflns_av_R_equivalents 0.057
_diffrn_reflns_av_sigmaI/netI 0.1420
_diffrn_reflns_limit_h_max 17
_diffrn_reflns_limit_h_min -17
_diffrn_reflns_limit_k_max 9
_diffrn_reflns_limit_k_min -15
_diffrn_reflns_limit_l_max 30
_diffrn_reflns_limit_l_min -31
_diffrn_reflns_number 13841
_diffrn_reflns_theta_full 24.92
_diffrn_reflns_theta_max 25
_diffrn_reflns_theta_min 1.5
_diffrn_standards_decay_% 2.2
_diffrn_standards_interval_time 240
_diffrn_standards_number 4
_exptl_absorpt_coefficient_mu 0.47
_exptl_absorpt_correction_T_max 0.910
_exptl_absorpt_correction_T_min 0.824
_exptl_absorpt_correction_type '\y scans (MoLEN; Fair,1990)'
_exptl_crystal_colour purple
_exptl_crystal_density_diffrn 1.50
_exptl_crystal_density_method 'not measured'
_exptl_crystal_description prism
_exptl_crystal_F_000 2392
_exptl_crystal_size_max 0.48
_exptl_crystal_size_mid 0.28
_exptl_crystal_size_min 0.20
_refine_diff_density_max 0.357
_refine_diff_density_min -0.278
_refine_ls_extinction_method none
_refine_ls_goodness_of_fit_ref 0.879
_refine_ls_hydrogen_treatment geom
_refine_ls_matrix_type full
_refine_ls_number_parameters 631
_refine_ls_number_reflns 8619
_refine_ls_number_restraints 0
_refine_ls_restrained_S_all 0.879
_refine_ls_R_factor_all 0.153
_refine_ls_R_factor_gt 0.069
_refine_ls_shift/su_max 0.001
_refine_ls_shift/su_mean 0.000
_refine_ls_structure_factor_coef Fsqd
_refine_ls_weighting_details 'w = 1/[\s^2^(Fo^2^)+(0.1071P)^2^] where P = (Fo^2^+2Fc^2^)/3'
_refine_ls_weighting_scheme calc
_refine_ls_wR_factor_ref 0.216
_reflns_number_gt 3280
_reflns_number_total 8619
_reflns_threshold_expression I>2\s(I)
_cod_data_source_file qb0063.cif
_cod_data_source_block gof2rev2
_cod_depositor_comments
;
The following automatic conversions were performed:

'_refine_ls_weighting_scheme' value 'calc w =
1/[\s^2^(Fo^2^)+(0.1071P)^2^] where P = (Fo^2^+2Fc^2^)/3' was changed
to 'calc'. New tag '_refine_ls_weighting_details' was created. The
value of the new tag was set to 'w = 1/[\s^2^(Fo^2^)+(0.1071P)^2^]
where P = (Fo^2^+2Fc^2^)/3'.

Automatic conversion script
Id: cif_fix_values 3143 2015-03-26 13:38:13Z robertas 
;
_cod_original_sg_symbol_H-M 'P 21/n'
_cod_database_code 2007860

loop_
_symmetry_equiv_pos_as_xyz
'x, y, z'
'-x+1/2, y+1/2, -z+1/2'
'-x, -y, -z'
'x-1/2, -y-1/2, z-1/2'

loop_
_atom_site_label
_atom_site_fract_x
_atom_site_fract_y
_atom_site_fract_z
_atom_site_U_iso_or_equiv
_atom_site_adp_type
_atom_site_calc_flag
_atom_site_refinement_flags
_atom_site_occupancy
_atom_site_disorder_assembly
_atom_site_disorder_group
_atom_site_type_symbol
Fe 0.46237(6) 0.42198(6) 0.29395(3) 0.0513(3) Uani d . 1 . . Fe
Cl 0.33774(13) 0.47438(15) 0.32931(8) 0.0766(5) Uani d . 1 . . Cl
F22 0.3432(4) 0.1035(4) 0.4114(2) 0.1111(17) Uani d . 1 . . F
F23 0.3544(5) -0.0678(5) 0.4682(2) 0.144(2) Uani d . 1 . . F
F24 0.5112(5) -0.1770(4) 0.47674(19) 0.148(3) Uani d . 1 . . F
F25 0.6563(5) -0.1160(4) 0.4234(2) 0.145(2) Uani d . 1 . . F
F26 0.6437(4) 0.0533(4) 0.3659(2) 0.1170(18) Uani d . 1 . . F
F32 0.8142(3) 0.5674(4) 0.37885(19) 0.0980(14) Uani d . 1 . . F
F33 0.9131(3) 0.6565(4) 0.4557(2) 0.124(2) Uani d . 1 . . F
F34 0.8316(4) 0.7122(4) 0.54225(19) 0.1214(19) Uani d . 1 . . F
F35 0.6502(4) 0.6766(4) 0.55049(19) 0.1177(18) Uani d . 1 . . F
F36 0.5540(3) 0.5886(4) 0.47328(15) 0.0850(12) Uani d . 1 . . F
F42 0.3693(4) 0.7929(5) 0.2071(2) 0.142(2) Uani d . 1 . . F
F43 0.3756(5) 0.9516(5) 0.1415(3) 0.150(2) Uani d . 1 . . F
F44 0.5114(4) 0.9658(4) 0.0769(2) 0.1196(18) Uani d . 1 . . F
F45 0.6450(5) 0.8206(6) 0.0812(3) 0.175(3) Uani d . 1 . . F
F46 0.6395(4) 0.6636(5) 0.1470(2) 0.141(2) Uani d . 1 . . F
F52 0.1573(3) 0.3129(4) 0.18460(18) 0.1009(15) Uani d . 1 . . F
F53 0.0512(3) 0.2138(4) 0.11445(17) 0.0949(14) Uani d . 1 . . F
F54 0.1282(4) 0.0935(4) 0.04361(17) 0.1093(17) Uani d . 1 . . F
F55 0.3108(3) 0.0806(4) 0.04130(17) 0.1064(16) Uani d . 1 . . F
F56 0.4174(3) 0.1765(4) 0.11332(18) 0.0978(15) Uani d . 1 . . F
N1 0.5419(3) 0.3665(4) 0.35461(18) 0.0503(12) Uani d . 1 . . N
N2 0.5454(3) 0.5515(3) 0.29589(18) 0.0495(12) Uani d . 1 . . N
N3 0.4339(4) 0.4548(4) 0.21759(19) 0.0575(14) Uani d . 1 . . N
N4 0.4279(4) 0.2697(4) 0.27759(18) 0.0565(14) Uani d . 1 . . N
C1 0.5390(4) 0.2680(5) 0.3763(2) 0.0581(17) Uani d . 1 . . C
C2 0.5960(5) 0.2664(5) 0.4220(2) 0.0668(19) Uani d . 1 . . C
H2 0.6055 0.2098 0.4436 0.080 Uiso calc R 1 . . H
C3 0.6333(5) 0.3602(5) 0.4285(3) 0.0649(19) Uani d . 1 . . C
H3 0.6741 0.3805 0.4551 0.078 Uiso calc R 1 . . H
C4 0.5994(4) 0.4232(5) 0.3874(2) 0.0525(15) Uani d . 1 . . C
C5 0.6240(4) 0.5265(5) 0.3804(3) 0.0582(16) Uani d . 1 . . C
C6 0.5998(4) 0.5859(5) 0.3368(2) 0.0531(15) Uani d . 1 . . C
C7 0.6309(5) 0.6892(5) 0.3275(3) 0.0668(19) Uani d . 1 . . C
H7 0.6681 0.7294 0.3495 0.080 Uiso calc R 1 . . H
C8 0.5967(5) 0.7168(5) 0.2816(2) 0.0609(17) Uani d . 1 . . C
H8 0.6056 0.7801 0.2657 0.073 Uiso calc R 1 . . H
C9 0.5437(5) 0.6317(5) 0.2610(2) 0.0620(18) Uani d . 1 . . C
C10 0.4988(5) 0.6310(5) 0.2140(3) 0.0635(18) Uani d . 1 . . C
C11 0.4462(5) 0.5475(5) 0.1931(3) 0.0668(19) Uani d . 1 . . C
C12 0.4015(6) 0.5454(6) 0.1444(3) 0.086(3) Uani d . 1 . . C
H12 0.4012 0.5988 0.1205 0.103 Uiso calc R 1 . . H
C13 0.3593(6) 0.4535(6) 0.1379(3) 0.085(2) Uani d . 1 . . C
H13 0.3240 0.4314 0.1094 0.101 Uiso calc R 1 . . H
C14 0.3797(5) 0.3963(5) 0.1841(3) 0.0659(19) Uani d . 1 . . C
C15 0.3515(5) 0.2959(5) 0.1925(3) 0.0627(18) Uani d . 1 . . C
C16 0.3724(5) 0.2375(5) 0.2363(2) 0.0585(17) Uani d . 1 . . C
C17 0.3452(6) 0.1321(5) 0.2446(3) 0.080(2) Uani d . 1 . . C
H17 0.3066 0.0930 0.2227 0.095 Uiso calc R 1 . . H
C18 0.3848(5) 0.0996(5) 0.2889(3) 0.078(2) Uani d . 1 . . C
H18 0.3801 0.0339 0.3031 0.094 Uiso calc R 1 . . H
C19 0.4355(5) 0.1853(4) 0.3102(3) 0.0653(19) Uani d . 1 . . C
C20 0.4883(5) 0.1838(5) 0.3553(2) 0.0587(17) Uani d . 1 . . C
C21 0.4938(6) 0.0864(5) 0.3866(2) 0.0661(19) Uani d . 1 . . C
C22 0.4217(7) 0.0496(6) 0.4130(3) 0.083(2) Uani d . 1 . . C
C23 0.4275(9) -0.0368(7) 0.4427(3) 0.103(3) Uani d . 1 . . C
C24 0.5063(12) -0.0936(7) 0.4460(4) 0.122(5) Uani d . 1 . . C
C25 0.5770(9) -0.0613(6) 0.4198(4) 0.106(4) Uani d . 1 . . C
C26 0.5711(6) 0.0264(6) 0.3900(3) 0.080(2) Uani d . 1 . . C
C31 0.6803(5) 0.5776(5) 0.4235(2) 0.0580(16) Uani d . 1 . . C
C32 0.7729(5) 0.5939(6) 0.4210(3) 0.072(2) Uani d . 1 . . C
C33 0.8243(5) 0.6402(6) 0.4596(3) 0.076(2) Uani d . 1 . . C
C34 0.7831(7) 0.6692(6) 0.5034(3) 0.083(3) Uani d . 1 . . C
C35 0.6913(6) 0.6501(6) 0.5076(3) 0.080(2) Uani d . 1 . . C
C36 0.6412(5) 0.6048(5) 0.4679(3) 0.0653(19) Uani d . 1 . . C
C41 0.5054(5) 0.7226(5) 0.1795(3) 0.0585(17) Uani d . 1 . . C
C42 0.4405(6) 0.7987(6) 0.1776(3) 0.079(2) Uani d . 1 . . C
C43 0.4428(6) 0.8798(6) 0.1431(4) 0.084(2) Uani d . 1 . . C
C44 0.5091(6) 0.8875(6) 0.1117(4) 0.085(3) Uani d . 1 . . C
C45 0.5766(7) 0.8181(7) 0.1128(4) 0.098(3) Uani d . 1 . . C
C46 0.5729(6) 0.7342(7) 0.1472(4) 0.087(2) Uani d . 1 . . C
C51 0.2906(5) 0.2460(5) 0.1520(2) 0.0554(16) Uani d . 1 . . C
C52 0.1980(6) 0.2555(5) 0.1513(3) 0.0681(19) Uani d . 1 . . C
C53 0.1423(5) 0.2064(6) 0.1144(3) 0.0669(19) Uani d . 1 . . C
C54 0.1816(6) 0.1467(6) 0.0780(3) 0.071(2) Uani d . 1 . . C
C55 0.2734(6) 0.1375(5) 0.0778(3) 0.071(2) Uani d . 1 . . C
C56 0.3268(5) 0.1873(5) 0.1151(3) 0.0653(18) Uani d . 1 . . C

loop_
_atom_site_aniso_label
_atom_site_aniso_U_11
_atom_site_aniso_U_22
_atom_site_aniso_U_33
_atom_site_aniso_U_12
_atom_site_aniso_U_13
_atom_site_aniso_U_23
Fe 0.0612(6) 0.0418(5) 0.0495(5) -0.0017(4) -0.0089(4) -0.0008(4)
Cl 0.0708(12) 0.0719(12) 0.0867(14) 0.0042(9) 0.0010(10) -0.0087(10)
F22 0.122(4) 0.088(4) 0.122(4) -0.027(3) 0.004(3) 0.015(3)
F23 0.214(7) 0.110(4) 0.110(4) -0.063(5) 0.024(4) 0.025(4)
F24 0.293(8) 0.061(3) 0.084(3) -0.016(4) -0.031(4) 0.030(3)
F25 0.214(7) 0.088(4) 0.129(5) 0.046(4) -0.025(5) 0.018(3)
F26 0.132(5) 0.100(4) 0.120(4) 0.030(3) 0.011(4) 0.015(3)
F32 0.076(3) 0.115(4) 0.103(4) -0.014(3) 0.002(3) -0.021(3)
F33 0.077(3) 0.129(4) 0.160(5) -0.039(3) -0.030(3) -0.028(4)
F34 0.137(4) 0.112(4) 0.108(4) -0.020(3) -0.057(3) -0.032(3)
F35 0.150(5) 0.128(4) 0.074(3) -0.005(4) -0.007(3) -0.028(3)
F36 0.081(3) 0.103(3) 0.071(3) -0.006(3) -0.002(2) -0.014(2)
F42 0.159(5) 0.138(5) 0.137(5) 0.056(4) 0.067(4) 0.050(4)
F43 0.155(5) 0.113(5) 0.184(6) 0.041(4) 0.030(5) 0.073(4)
F44 0.145(5) 0.096(3) 0.117(4) -0.015(3) 0.004(3) 0.057(3)
F45 0.155(6) 0.176(7) 0.201(7) 0.023(5) 0.082(5) 0.100(6)
F46 0.129(5) 0.132(5) 0.167(6) 0.027(4) 0.049(4) 0.059(4)
F52 0.096(3) 0.115(4) 0.091(3) 0.008(3) 0.005(3) -0.031(3)
F53 0.080(3) 0.112(4) 0.091(3) -0.005(3) -0.010(3) -0.009(3)
F54 0.129(4) 0.119(4) 0.076(3) -0.031(3) -0.037(3) -0.023(3)
F55 0.125(4) 0.114(4) 0.080(3) -0.009(3) -0.002(3) -0.041(3)
F56 0.085(3) 0.100(3) 0.108(4) 0.002(3) -0.003(3) -0.031(3)
N1 0.058(3) 0.043(3) 0.049(3) -0.002(2) -0.008(2) -0.001(2)
N2 0.056(3) 0.042(3) 0.050(3) -0.006(2) -0.005(2) 0.005(2)
N3 0.070(4) 0.051(3) 0.049(3) -0.005(3) -0.019(3) 0.001(2)
N4 0.082(4) 0.036(3) 0.050(3) -0.006(3) -0.014(3) 0.000(2)
C1 0.065(4) 0.056(4) 0.053(4) 0.005(3) -0.002(3) 0.004(3)
C2 0.093(5) 0.052(4) 0.054(4) 0.001(4) -0.009(4) 0.014(3)
C3 0.081(5) 0.050(4) 0.061(4) -0.009(3) -0.021(4) 0.012(3)
C4 0.055(4) 0.058(4) 0.043(3) 0.006(3) -0.007(3) 0.005(3)
C5 0.059(4) 0.057(4) 0.058(4) 0.000(3) -0.003(3) 0.004(3)
C6 0.056(4) 0.042(3) 0.061(4) -0.014(3) -0.006(3) 0.001(3)
C7 0.078(5) 0.055(4) 0.066(5) -0.023(3) -0.009(4) 0.004(3)
C8 0.076(5) 0.056(4) 0.049(4) -0.019(3) -0.009(3) 0.009(3)
C9 0.079(5) 0.050(4) 0.055(4) -0.016(3) -0.016(4) -0.001(3)
C10 0.078(5) 0.045(4) 0.067(5) -0.011(3) -0.007(4) 0.014(3)
C11 0.090(5) 0.054(4) 0.055(4) -0.011(4) -0.008(4) 0.006(3)
C12 0.122(7) 0.075(5) 0.058(5) -0.025(5) -0.023(5) 0.011(4)
C13 0.116(7) 0.076(5) 0.058(5) -0.009(5) -0.032(4) 0.002(4)
C14 0.078(5) 0.055(4) 0.063(4) -0.007(3) -0.014(4) -0.002(3)
C15 0.071(5) 0.059(4) 0.056(4) -0.010(3) -0.018(3) -0.004(3)
C16 0.074(5) 0.045(3) 0.055(4) -0.012(3) -0.006(3) -0.004(3)
C17 0.118(6) 0.048(4) 0.069(5) -0.022(4) -0.025(5) 0.002(4)
C18 0.118(6) 0.041(4) 0.072(5) -0.016(4) -0.022(5) 0.013(3)
C19 0.095(5) 0.033(3) 0.065(4) -0.008(3) -0.017(4) 0.004(3)
C20 0.077(5) 0.044(3) 0.055(4) -0.006(3) -0.004(3) 0.003(3)
C21 0.105(6) 0.047(4) 0.045(4) -0.009(4) -0.011(4) 0.004(3)
C22 0.115(7) 0.061(5) 0.071(5) -0.016(5) -0.015(5) 0.001(4)
C23 0.183(11) 0.056(5) 0.069(6) -0.042(6) -0.008(6) 0.026(4)
C24 0.252(16) 0.042(5) 0.066(6) -0.031(7) -0.046(8) 0.011(4)
C25 0.176(11) 0.044(5) 0.092(7) 0.018(6) -0.045(7) 0.002(5)
C26 0.097(6) 0.057(5) 0.084(6) 0.018(4) 0.002(5) 0.007(4)
C31 0.074(5) 0.045(3) 0.054(4) 0.001(3) -0.010(3) -0.003(3)
C32 0.074(5) 0.080(5) 0.062(5) -0.012(4) -0.005(4) -0.010(4)
C33 0.072(5) 0.066(5) 0.087(6) -0.019(4) -0.025(4) 0.007(4)
C34 0.109(7) 0.072(5) 0.063(5) -0.014(5) -0.046(5) -0.005(4)
C35 0.098(7) 0.063(5) 0.076(6) 0.018(4) -0.015(5) -0.001(4)
C36 0.065(5) 0.056(4) 0.073(5) -0.001(3) -0.011(4) -0.002(3)
C41 0.062(4) 0.050(4) 0.062(4) -0.009(3) -0.008(4) 0.001(3)
C42 0.099(6) 0.075(5) 0.063(5) 0.005(5) 0.010(4) 0.023(4)
C43 0.081(6) 0.065(5) 0.107(7) -0.002(4) 0.006(5) 0.021(5)
C44 0.083(6) 0.064(5) 0.106(7) -0.020(4) -0.029(5) 0.040(5)
C45 0.100(7) 0.092(6) 0.103(7) -0.004(5) 0.028(6) 0.044(6)
C46 0.070(5) 0.084(6) 0.108(7) 0.012(5) 0.004(5) 0.015(5)
C51 0.066(5) 0.046(3) 0.053(4) -0.008(3) -0.001(3) -0.002(3)
C52 0.087(6) 0.061(4) 0.056(4) -0.001(4) 0.004(4) -0.003(4)
C53 0.068(5) 0.079(5) 0.053(4) -0.002(4) -0.001(4) 0.002(4)
C54 0.080(5) 0.073(5) 0.058(5) -0.024(4) -0.013(4) 0.011(4)
C55 0.096(6) 0.063(4) 0.054(4) -0.009(4) 0.002(4) -0.021(4)
C56 0.058(4) 0.062(4) 0.075(5) -0.002(3) -0.007(4) -0.005(4)

loop_
_atom_type_symbol
_atom_type_description
_atom_type_scat_dispersion_real
_atom_type_scat_dispersion_imag
_atom_type_scat_source
C C 0.0033 0.0016 'International Tables Vol C Tables 4.2.6.8 and 6.1.1.4'
H H 0.0000 0.0000 'International Tables Vol C Tables 4.2.6.8 and 6.1.1.4'
N N 0.0061 0.0033 'International Tables Vol C Tables 4.2.6.8 and 6.1.1.4'
F F 0.0171 0.0103 'International Tables Vol C Tables 4.2.6.8 and 6.1.1.4'
Cl Cl 0.1484 0.1585 'International Tables Vol C Tables 4.2.6.8 and 6.1.1.4'
Fe Fe 0.3463 0.8444 'International Tables Vol C Tables 4.2.6.8 and 6.1.1.4'

loop_
_geom_angle_atom_site_label_1
_geom_angle_atom_site_label_2
_geom_angle_atom_site_label_3
_geom_angle
_geom_angle_publ_flag
N1 Fe N2 87.36(18) yes
N1 Fe N4 87.21(18) yes
N2 Fe N4 155.5(2) yes
N1 Fe N3 154.1(2) yes
N2 Fe N3 86.90(19) yes
N4 Fe N3 87.67(19) yes
N1 Fe Cl 103.30(16) yes
N2 Fe Cl 104.06(15) yes
N4 Fe Cl 100.40(17) yes
N3 Fe Cl 102.56(16) yes
C4 N1 C1 105.1(5) yes
C4 N1 Fe 126.8(4) yes
C1 N1 Fe 127.4(4) yes
C6 N2 C9 105.3(5) yes
C6 N2 Fe 126.6(4) yes
C9 N2 Fe 126.9(4) yes
C11 N3 C14 105.4(5) yes
C11 N3 Fe 127.3(4) yes
C14 N3 Fe 125.8(4) yes
C16 N4 C19 105.8(5) yes
C16 N4 Fe 125.1(4) yes
C19 N4 Fe 127.4(4) yes
N1 C1 C20 124.7(6) yes
N1 C1 C2 109.1(5) yes
C20 C1 C2 126.2(6) yes
C3 C2 C1 108.2(6) yes
C3 C2 H2 125.9 ?
C1 C2 H2 125.9 ?
C2 C3 C4 107.3(6) yes
C2 C3 H3 126.4 ?
C4 C3 H3 126.4 ?
N1 C4 C5 125.4(5) yes
N1 C4 C3 110.2(5) yes
C5 C4 C3 124.3(6) yes
C4 C5 C6 124.8(6) yes
C4 C5 C31 116.9(6) yes
C6 C5 C31 118.3(5) yes
N2 C6 C5 124.7(5) yes
N2 C6 C7 110.0(5) yes
C5 C6 C7 125.2(6) yes
C8 C7 C6 107.2(6) yes
C8 C7 H7 126.4 ?
C6 C7 H7 126.4 ?
C7 C8 C9 107.9(6) yes
C7 C8 H8 126.1 ?
C9 C8 H8 126.1 ?
C10 C9 N2 125.7(6) yes
C10 C9 C8 124.7(6) yes
N2 C9 C8 109.6(5) yes
C9 C10 C11 125.4(6) yes
C9 C10 C41 119.8(6) yes
C11 C10 C41 114.8(6) yes
N3 C11 C12 110.0(6) yes
N3 C11 C10 124.3(6) yes
C12 C11 C10 125.6(6) yes
C13 C12 C11 108.7(7) yes
C13 C12 H12 125.7 ?
C11 C12 H12 125.7 ?
C12 C13 C14 105.8(6) yes
C12 C13 H13 127.1 ?
C14 C13 H13 127.1 ?
N3 C14 C15 125.5(6) yes
N3 C14 C13 110.1(6) yes
C15 C14 C13 124.4(6) yes
C14 C15 C16 125.7(6) yes
C14 C15 C51 117.6(6) yes
C16 C15 C51 116.7(6) yes
N4 C16 C15 125.2(5) yes
N4 C16 C17 108.8(6) yes
C15 C16 C17 125.8(6) yes
C18 C17 C16 108.5(6) yes
C18 C17 H17 125.8 ?
C16 C17 H17 125.8 ?
C17 C18 C19 106.8(6) yes
C17 C18 H18 126.6 ?
C19 C18 H18 126.6 ?
C20 C19 N4 124.3(5) yes
C20 C19 C18 125.6(6) yes
N4 C19 C18 110.1(5) yes
C19 C20 C1 125.8(6) yes
C19 C20 C21 119.4(5) yes
C1 C20 C21 114.8(5) yes
C26 C21 C22 115.3(7) ?
C26 C21 C20 121.8(7) ?
C22 C21 C20 122.9(7) ?
F22 C22 C23 118.0(10) ?
F22 C22 C21 119.0(7) ?
C23 C22 C21 122.9(10) ?
F23 C23 C22 119.9(11) ?
F23 C23 C24 119.9(9) ?
C22 C23 C24 120.1(11) ?
C25 C24 F24 122.7(14) ?
C25 C24 C23 118.3(9) ?
F24 C24 C23 118.9(13) ?
C24 C25 F25 118.9(10) ?
C24 C25 C26 121.4(10) ?
F25 C25 C26 119.7(12) ?
F26 C26 C21 120.6(7) ?
F26 C26 C25 117.6(9) ?
C21 C26 C25 121.8(10) ?
C36 C31 C32 117.4(6) ?
C36 C31 C5 120.6(6) ?
C32 C31 C5 122.0(6) ?
F32 C32 C33 118.0(7) ?
F32 C32 C31 119.6(6) ?
C33 C32 C31 122.4(8) ?
F33 C33 C32 121.0(8) ?
F33 C33 C34 119.8(7) ?
C32 C33 C34 119.2(8) ?
F34 C34 C35 119.6(9) ?
F34 C34 C33 120.8(9) ?
C35 C34 C33 119.5(7) ?
F35 C35 C36 119.8(8) ?
F35 C35 C34 120.3(8) ?
C36 C35 C34 119.9(8) ?
F36 C36 C31 120.4(6) ?
F36 C36 C35 118.0(7) ?
C31 C36 C35 121.6(7) ?
C46 C41 C42 115.6(7) ?
C46 C41 C10 122.9(7) ?
C42 C41 C10 121.4(7) ?
F42 C42 C41 120.3(7) ?
F42 C42 C43 118.0(8) ?
C41 C42 C43 121.6(8) ?
C44 C43 F43 119.6(8) ?
C44 C43 C42 120.9(8) ?
F43 C43 C42 119.5(8) ?
C43 C44 C45 120.6(8) ?
C43 C44 F44 121.5(8) ?
C45 C44 F44 117.9(9) ?
C44 C45 F45 123.5(8) ?
C44 C45 C46 118.3(8) ?
F45 C45 C46 118.1(9) ?
F46 C46 C41 119.3(7) ?
F46 C46 C45 117.9(8) ?
C41 C46 C45 122.8(8) ?
C56 C51 C52 118.0(6) ?
C56 C51 C15 120.2(6) ?
C52 C51 C15 121.8(6) ?
F52 C52 C51 122.1(7) ?
F52 C52 C53 116.8(7) ?
C51 C52 C53 121.1(7) ?
F53 C53 C54 119.7(7) ?
F53 C53 C52 121.1(7) ?
C54 C53 C52 119.2(7) ?
F54 C54 C55 119.7(8) ?
F54 C54 C53 119.9(7) ?
C55 C54 C53 120.4(7) ?
F55 C55 C54 119.6(7) ?
F55 C55 C56 121.4(7) ?
C54 C55 C56 118.9(7) ?
F56 C56 C51 120.7(6) ?
F56 C56 C55 116.9(7) ?
C51 C56 C55 122.4(7) ?

loop_
_geom_bond_atom_site_label_1
_geom_bond_atom_site_label_2
_geom_bond_site_symmetry_2
_geom_bond_distance
_geom_bond_publ_flag
Fe N1 . 2.049(5) yes
Fe N2 . 2.065(5) yes
Fe N4 . 2.066(5) yes
Fe N3 . 2.066(5) yes
Fe Cl . 2.199(2) yes
F22 C22 . 1.342(10) yes
F23 C23 . 1.354(12) yes
F24 C24 . 1.344(9) yes
F25 C25 . 1.358(11) yes
F26 C26 . 1.313(9) yes
F32 C32 . 1.333(8) yes
F33 C33 . 1.327(8) yes
F34 C34 . 1.331(7) yes
F35 C35 . 1.347(9) yes
F36 C36 . 1.310(8) yes
F42 C42 . 1.335(9) yes
F43 C43 . 1.351(9) yes
F44 C44 . 1.361(8) yes
F45 C45 . 1.335(10) yes
F46 C46 . 1.334(9) yes
F52 C52 . 1.313(8) yes
F53 C53 . 1.338(8) yes
F54 C54 . 1.348(8) yes
F55 C55 . 1.345(8) yes
F56 C56 . 1.338(8) yes
N1 C4 . 1.379(7) yes
N1 C1 . 1.393(8) yes
N2 C6 . 1.374(7) yes
N2 C9 . 1.380(7) yes
N3 C11 . 1.373(8) yes
N3 C14 . 1.375(7) yes
N4 C16 . 1.382(7) yes
N4 C19 . 1.386(7) yes
C1 C20 . 1.410(8) yes
C1 C2 . 1.421(8) yes
C2 C3 . 1.335(9) yes
C2 H2 . 0.9300 ?
C3 C4 . 1.419(8) yes
C3 H3 . 0.9300 ?
C4 C5 . 1.394(9) yes
C5 C6 . 1.405(8) yes
C5 C31 . 1.512(8) yes
C6 C7 . 1.434(8) yes
C7 C8 . 1.325(8) yes
C7 H7 . 0.9300 ?
C8 C9 . 1.432(8) yes
C8 H8 . 0.9300 ?
C9 C10 . 1.366(8) yes
C10 C11 . 1.417(9) yes
C10 C41 . 1.495(9) yes
C11 C12 . 1.404(9) yes
C12 C13 . 1.343(10) yes
C12 H12 . 0.9300 ?
C13 C14 . 1.437(9) yes
C13 H13 . 0.9300 ?
C14 C15 . 1.380(9) yes
C15 C16 . 1.393(9) yes
C15 C51 . 1.495(8) yes
C16 C17 . 1.436(9) yes
C17 C18 . 1.338(9) yes
C17 H17 . 0.9300 ?
C18 C19 . 1.428(8) yes
C18 H18 . 0.9300 ?
C19 C20 . 1.376(8) yes
C20 C21 . 1.501(9) yes
C21 C26 . 1.370(10) yes
C21 C22 . 1.377(11) yes
C22 C23 . 1.359(11) yes
C23 C24 . 1.366(16) yes
C24 C25 . 1.339(15) yes
C25 C26 . 1.374(11) yes
C31 C36 . 1.371(9) yes
C31 C32 . 1.378(9) yes
C32 C33 . 1.365(9) yes
C33 C34 . 1.378(11) yes
C34 C35 . 1.377(12) yes
C35 C36 . 1.372(10) yes
C41 C46 . 1.345(10) yes
C41 C42 . 1.365(10) yes
C42 C43 . 1.385(10) yes
C43 C44 . 1.310(11) yes
C44 C45 . 1.332(12) yes
C45 C46 . 1.411(11) yes
C51 C56 . 1.358(9) yes
C51 C52 . 1.360(9) yes
C52 C53 . 1.385(9) yes
C53 C54 . 1.377(10) yes
C54 C55 . 1.350(10) yes
C55 C56 . 1.378(9) yes

loop_
_geom_torsion_atom_site_label_1
_geom_torsion_atom_site_label_2
_geom_torsion_atom_site_label_3
_geom_torsion_atom_site_label_4
_geom_torsion
N2 Fe N1 C4 19.0(5)
N4 Fe N1 C4 175.2(5)
N3 Fe N1 C4 96.4(6)
Cl Fe N1 C4 -84.8(5)
N2 Fe N1 C1 -171.9(5)
N4 Fe N1 C1 -15.7(5)
N3 Fe N1 C1 -94.6(6)
Cl Fe N1 C1 84.3(5)
N1 Fe N2 C6 -21.5(5)
N4 Fe N2 C6 -98.8(6)
N3 Fe N2 C6 -176.3(5)
Cl Fe N2 C6 81.6(5)
N1 Fe N2 C9 173.1(5)
N4 Fe N2 C9 95.7(7)
N3 Fe N2 C9 18.3(5)
Cl Fe N2 C9 -83.9(5)
N1 Fe N3 C11 -96.3(7)
N2 Fe N3 C11 -18.8(6)
N4 Fe N3 C11 -175.0(6)
Cl Fe N3 C11 84.9(6)
N1 Fe N3 C14 100.0(7)
N2 Fe N3 C14 177.4(6)
N4 Fe N3 C14 21.3(6)
Cl Fe N3 C14 -78.9(6)
N1 Fe N4 C16 -177.6(5)
N2 Fe N4 C16 -100.2(6)
N3 Fe N4 C16 -23.0(5)
Cl Fe N4 C16 79.4(5)
N1 Fe N4 C19 19.5(6)
N2 Fe N4 C19 96.9(7)
N3 Fe N4 C19 174.2(6)
Cl Fe N4 C19 -83.5(6)
C4 N1 C1 C20 -179.6(6)
Fe N1 C1 C20 9.4(9)
C4 N1 C1 C2 -0.6(7)
Fe N1 C1 C2 -171.6(4)
N1 C1 C2 C3 -0.2(8)
C20 C1 C2 C3 178.8(7)
C1 C2 C3 C4 0.8(9)
C1 N1 C4 C5 178.8(6)
Fe N1 C4 C5 -10.1(9)
C1 N1 C4 C3 1.1(7)
Fe N1 C4 C3 172.1(4)
C2 C3 C4 N1 -1.3(8)
C2 C3 C4 C5 -179.0(7)
N1 C4 C5 C6 -5.6(11)
C3 C4 C5 C6 171.9(7)
N1 C4 C5 C31 174.1(6)
C3 C4 C5 C31 -8.5(10)
C9 N2 C6 C5 -176.8(6)
Fe N2 C6 C5 15.2(9)
C9 N2 C6 C7 0.9(7)
Fe N2 C6 C7 -167.1(4)
C4 C5 C6 N2 2.8(11)
C31 C5 C6 N2 -176.8(6)
C4 C5 C6 C7 -174.6(7)
C31 C5 C6 C7 5.8(10)
N2 C6 C7 C8 -0.5(8)
C5 C6 C7 C8 177.2(7)
C6 C7 C8 C9 -0.1(8)
C6 N2 C9 C10 178.8(7)
Fe N2 C9 C10 -13.3(10)
C6 N2 C9 C8 -0.9(7)
Fe N2 C9 C8 167.0(4)
C7 C8 C9 C10 -179.1(7)
C7 C8 C9 N2 0.7(9)
N2 C9 C10 C11 0.3(12)
C8 C9 C10 C11 180.0(7)
N2 C9 C10 C41 -178.1(6)
C8 C9 C10 C41 1.7(11)
C14 N3 C11 C12 -1.3(8)
Fe N3 C11 C12 -167.7(5)
C14 N3 C11 C10 -179.5(7)
Fe N3 C11 C10 14.2(11)
C9 C10 C11 N3 -0.7(12)
C41 C10 C11 N3 177.7(7)
C9 C10 C11 C12 -178.6(8)
C41 C10 C11 C12 -0.2(11)
N3 C11 C12 C13 1.4(10)
C10 C11 C12 C13 179.5(8)
C11 C12 C13 C14 -0.8(10)
C11 N3 C14 C15 178.5(7)
Fe N3 C14 C15 -14.8(11)
C11 N3 C14 C13 0.8(8)
Fe N3 C14 C13 167.5(5)
C12 C13 C14 N3 0.0(10)
C12 C13 C14 C15 -177.7(8)
N3 C14 C15 C16 0.7(13)
C13 C14 C15 C16 178.2(8)
N3 C14 C15 C51 178.4(7)
C13 C14 C15 C51 -4.2(12)
C19 N4 C16 C15 -175.4(7)
Fe N4 C16 C15 18.7(10)
C19 N4 C16 C17 0.7(8)
Fe N4 C16 C17 -165.3(5)
C14 C15 C16 N4 -2.9(12)
C51 C15 C16 N4 179.4(6)
C14 C15 C16 C17 -178.2(8)
C51 C15 C16 C17 4.1(11)
N4 C16 C17 C18 -1.6(9)
C15 C16 C17 C18 174.4(7)
C16 C17 C18 C19 1.7(10)
C16 N4 C19 C20 177.4(7)
Fe N4 C19 C20 -17.1(11)
C16 N4 C19 C18 0.4(8)
Fe N4 C19 C18 165.9(5)
C17 C18 C19 C20 -178.3(8)
C17 C18 C19 N4 -1.4(10)
N4 C19 C20 C1 3.0(12)
C18 C19 C20 C1 179.6(8)
N4 C19 C20 C21 -177.8(7)
C18 C19 C20 C21 -1.3(12)
N1 C1 C20 C19 1.0(12)
C2 C1 C20 C19 -177.9(7)
N1 C1 C20 C21 -178.2(6)
C2 C1 C20 C21 2.9(11)
C19 C20 C21 C26 107.9(9)
C1 C20 C21 C26 -72.9(9)
C19 C20 C21 C22 -70.7(9)
C1 C20 C21 C22 108.5(8)
C26 C21 C22 F22 -179.6(7)
C20 C21 C22 F22 -0.9(11)
C26 C21 C22 C23 3.5(11)
C20 C21 C22 C23 -177.8(7)
F22 C22 C23 F23 2.1(12)
C21 C22 C23 F23 179.0(7)
F22 C22 C23 C24 -179.3(8)
C21 C22 C23 C24 -2.4(13)
F23 C23 C24 C25 179.3(8)
C22 C23 C24 C25 0.7(14)
F23 C23 C24 F24 -3.3(13)
C22 C23 C24 F24 178.1(7)
F24 C24 C25 F25 1.5(14)
C23 C24 C25 F25 178.8(8)
F24 C24 C25 C26 -177.7(7)
C23 C24 C25 C26 -0.4(14)
C22 C21 C26 F26 179.2(7)
C20 C21 C26 F26 0.5(11)
C22 C21 C26 C25 -3.2(11)
C20 C21 C26 C25 178.2(7)
C24 C25 C26 F26 179.4(8)
F25 C25 C26 F26 0.3(12)
C24 C25 C26 C21 1.7(14)
F25 C25 C26 C21 -177.4(7)
C4 C5 C31 C36 -73.4(8)
C6 C5 C31 C36 106.3(8)
C4 C5 C31 C32 103.3(8)
C6 C5 C31 C32 -77.1(9)
C36 C31 C32 F32 179.1(6)
C5 C31 C32 F32 2.4(11)
C36 C31 C32 C33 -3.5(11)
C5 C31 C32 C33 179.7(7)
F32 C32 C33 F33 -1.4(11)
C31 C32 C33 F33 -178.8(7)
F32 C32 C33 C34 179.4(7)
C31 C32 C33 C34 2.0(12)
F33 C33 C34 F34 -0.9(12)
C32 C33 C34 F34 178.3(7)
F33 C33 C34 C35 -178.6(7)
C32 C33 C34 C35 0.6(12)
F34 C34 C35 F35 1.3(12)
C33 C34 C35 F35 179.0(7)
F34 C34 C35 C36 -179.3(7)
C33 C34 C35 C36 -1.6(12)
C32 C31 C36 F36 -178.1(6)
C5 C31 C36 F36 -1.3(10)
C32 C31 C36 C35 2.5(10)
C5 C31 C36 C35 179.3(6)
F35 C35 C36 F36 -0.1(10)
C34 C35 C36 F36 -179.5(6)
F35 C35 C36 C31 179.4(6)
C34 C35 C36 C31 0.0(11)
C9 C10 C41 C46 87.2(9)
C11 C10 C41 C46 -91.3(9)
C9 C10 C41 C42 -95.2(9)
C11 C10 C41 C42 86.3(9)
C46 C41 C42 F42 178.1(8)
C10 C41 C42 F42 0.3(12)
C46 C41 C42 C43 2.6(12)
C10 C41 C42 C43 -175.2(7)
F42 C42 C43 C44 -177.4(8)
C41 C42 C43 C44 -1.7(14)
F42 C42 C43 F43 2.3(13)
C41 C42 C43 F43 177.9(8)
F43 C43 C44 C45 179.5(9)
C42 C43 C44 C45 -0.9(14)
F43 C43 C44 F44 -0.8(13)
C42 C43 C44 F44 178.8(7)
C43 C44 C45 F45 178.6(9)
F44 C44 C45 F45 -1.1(15)
C43 C44 C45 C46 2.4(15)
F44 C44 C45 C46 -177.4(8)
C42 C41 C46 F46 179.4(8)
C10 C41 C46 F46 -2.9(12)
C42 C41 C46 C45 -1.0(12)
C10 C41 C46 C45 176.7(8)
C44 C45 C46 F46 178.2(9)
F45 C45 C46 F46 1.7(14)
C44 C45 C46 C41 -1.4(15)
F45 C45 C46 C41 -177.9(8)
C14 C15 C51 C56 93.4(8)
C16 C15 C51 C56 -88.7(8)
C14 C15 C51 C52 -88.2(9)
C16 C15 C51 C52 89.7(8)
C56 C51 C52 F52 -178.1(6)
C15 C51 C52 F52 3.4(10)
C56 C51 C52 C53 0.3(10)
C15 C51 C52 C53 -178.1(6)
F52 C52 C53 F53 -3.0(10)
C51 C52 C53 F53 178.4(6)
F52 C52 C53 C54 178.9(6)
C51 C52 C53 C54 0.3(11)
F53 C53 C54 F54 -2.0(10)
C52 C53 C54 F54 176.1(6)
F53 C53 C54 C55 -179.2(7)
C52 C53 C54 C55 -1.1(11)
F54 C54 C55 F55 4.2(11)
C53 C54 C55 F55 -178.6(6)
F54 C54 C55 C56 -176.0(6)
C53 C54 C55 C56 1.2(11)
C52 C51 C56 F56 178.9(6)
C15 C51 C56 F56 -2.7(10)
C52 C51 C56 C55 -0.2(10)
C15 C51 C56 C55 178.2(7)
F55 C55 C56 F56 0.1(11)
C54 C55 C56 F56 -179.7(7)
F55 C55 C56 C51 179.2(6)
C54 C55 C56 C51 -0.5(11)
